data_7014967
loop_
_publ_author_name
'Cibian, Mihaela'
'Derossi, Sofia'
'Hanan, Garry S.'

_publ_section_title
;
 Synthesis and crystal structure of a rare square-planar Co(II) complex
 of a hydroxyamidinate ligand.
;
_journal_issue 5
_journal_name_full 'Dalton transactions (Cambridge, England : 2003)'
_journal_page_first 1038
_journal_page_last 1040
_journal_paper_doi 10.1039/c0dt01365j
_journal_volume 40
_journal_year 2011
_chemical_compound_source 'Synthesized by the authors. See text'
_chemical_formula_moiety 'C39 H43 Co N5 O2'
_chemical_formula_sum 'C39 H43 Co N5 O2'
_chemical_formula_weight 672.71
_space_group_IT_number 15
_symmetry_cell_setting monoclinic
_symmetry_space_group_name_Hall '-C 2yc'
_symmetry_space_group_name_H-M 'C 1 2/c 1'
_atom_sites_solution_hydrogens geom
_atom_sites_solution_primary direct
_atom_sites_solution_secondary difmap
_audit_creation_method SHELXL-97
_audit_update_record
;
2010-10-08 # Formatted by publCIF
;
_cell_angle_alpha 90
_cell_angle_beta 125.309(8)
_cell_angle_gamma 90
_cell_formula_units_Z 4
_cell_length_a 10.3179(19)
_cell_length_b 29.712(5)
_cell_length_c 14.5167(19)
_cell_measurement_reflns_used 2644
_cell_measurement_temperature 200
_cell_measurement_theta_max 27.48
_cell_measurement_theta_min 2.20
_cell_volume 3631.7(11)
_computing_cell_refinement 'SAINT V7.60A(Bruker AXS, 2008)'
_computing_data_collection 'APEX2 (Bruker AXS, 2009)'
_computing_data_reduction 'SAINT V7.60A(Bruker AXS, 2008)'
_computing_molecular_graphics 'SHELXTL v6.12 (Bruker AXS, 2001)'
_computing_publication_material 'UdMX (Maris, 2004)'
_computing_structure_refinement 'SHELXL97 (Sheldrick, 2008)'
_computing_structure_solution 'SHELXS97 (Sheldrick, 2008)'
_diffrn_ambient_temperature 200
_diffrn_detector_area_resol_mean 8.3
_diffrn_measured_fraction_theta_full 0.999
_diffrn_measured_fraction_theta_max 0.999
_diffrn_measurement_device_type 'Bruker APEX II'
_diffrn_measurement_method \w
_diffrn_radiation_monochromator Graphite
_diffrn_radiation_source 'X-ray sealed tube'
_diffrn_radiation_type MoK\a
_diffrn_radiation_wavelength 0.71073
_diffrn_reflns_av_R_equivalents 0.103
_diffrn_reflns_av_sigmaI/netI 0.0699
_diffrn_reflns_limit_h_max 13
_diffrn_reflns_limit_h_min -13
_diffrn_reflns_limit_k_max 38
_diffrn_reflns_limit_k_min -38
_diffrn_reflns_limit_l_max 18
_diffrn_reflns_limit_l_min -18
_diffrn_reflns_number 37392
_diffrn_reflns_theta_full 27.49
_diffrn_reflns_theta_max 27.49
_diffrn_reflns_theta_min 1.37
_exptl_absorpt_coefficient_mu 0.512
_exptl_absorpt_correction_T_max 0.9848
_exptl_absorpt_correction_T_min 0.7078
_exptl_absorpt_correction_type multi-scan
_exptl_absorpt_process_details 'Sadabs (Sheldrick, 2008)'
_exptl_crystal_colour orange
_exptl_crystal_density_diffrn 1.230
_exptl_crystal_density_method 'not measured'
_exptl_crystal_description block
_exptl_crystal_F_000 1420
_exptl_crystal_size_max 0.09
_exptl_crystal_size_mid 0.07
_exptl_crystal_size_min 0.03
_refine_diff_density_max 0.828
_refine_diff_density_min -0.273
_refine_diff_density_rms 0.059
_refine_ls_extinction_method none
_refine_ls_goodness_of_fit_ref 1.042
_refine_ls_hydrogen_treatment constr
_refine_ls_matrix_type full
_refine_ls_number_parameters 218
_refine_ls_number_reflns 4187
_refine_ls_number_restraints 0
_refine_ls_restrained_S_all 1.042
_refine_ls_R_factor_all 0.1169
_refine_ls_R_factor_gt 0.0587
_refine_ls_shift/su_max 0.000
_refine_ls_shift/su_mean 0.000
_refine_ls_structure_factor_coef Fsqd
_refine_ls_weighting_details 'calc w=1/[\s^2^(Fo^2^)+(0.0797P)^2^+0.9534P] where P=(Fo^2^+2Fc^2^)/3'
_refine_ls_weighting_scheme calc
_refine_ls_wR_factor_gt 0.1475
_refine_ls_wR_factor_ref 0.1744
_reflns_number_gt 2323
_reflns_number_total 4187
_reflns_threshold_expression I>2\s(I)
_cod_data_source_file C0DT01365J.TXT
_cod_data_source_block sofia51
_cod_original_cell_volume 3631.7(10)
_cod_original_sg_symbol_H-M C2/c
_cod_database_code 7014967

loop_
_symmetry_equiv_pos_as_xyz
'x, y, z'
'-x, y, -z+1/2'
'x+1/2, y+1/2, z'
'-x+1/2, y+1/2, -z+1/2'
'-x, -y, -z'
'x, -y, z-1/2'
'-x+1/2, -y+1/2, -z'
'x+1/2, -y+1/2, z-1/2'

loop_
_atom_site_label
_atom_site_type_symbol
_atom_site_fract_x
_atom_site_fract_y
_atom_site_fract_z
_atom_site_U_iso_or_equiv
_atom_site_adp_type
_atom_site_occupancy
_atom_site_symmetry_multiplicity
_atom_site_calc_flag
_atom_site_refinement_flags
_atom_site_disorder_assembly
_atom_site_disorder_group
Co1 Co 0.0000 0.13595(2) 0.2500 0.0463(2) Uani 1 2 d S . .
O1 O 0.2139(3) 0.11325(8) 0.36146(18) 0.0531(6) Uani 1 1 d . . .
N1 N 0.2988(3) 0.10640(9) 0.3160(2) 0.0457(7) Uani 1 1 d . . .
N2 N 0.0852(3) 0.13164(8) 0.1474(2) 0.0405(6) Uani 1 1 d . . .
N5 N 0.0000 0.20629(13) 0.2500 0.0451(9) Uani 1 2 d S . .
C1 C 0.2289(4) 0.11605(10) 0.2083(3) 0.0406(7) Uani 1 1 d . . .
H1 H 0.2834 0.1116 0.1758 0.049 Uiso 1 1 calc R . .
C11 C 0.4517(4) 0.08636(11) 0.3886(3) 0.0473(8) Uani 1 1 d . . .
C12 C 0.5793(4) 0.11293(12) 0.4695(3) 0.0478(8) Uani 1 1 d . . .
C13 C 0.7266(5) 0.09325(15) 0.5377(3) 0.0648(11) Uani 1 1 d . . .
H13 H 0.8130 0.1108 0.5909 0.078 Uiso 1 1 calc R . .
C14 C 0.7485(6) 0.04864(19) 0.5291(4) 0.0841(15) Uani 1 1 d . . .
H14 H 0.8489 0.0359 0.5763 0.101 Uiso 1 1 calc R . .
C15 C 0.6233(7) 0.02284(16) 0.4513(5) 0.0873(15) Uani 1 1 d . . .
H15 H 0.6403 -0.0076 0.4465 0.105 Uiso 1 1 calc R . .
C16 C 0.4698(6) 0.04026(14) 0.3780(3) 0.0684(11) Uani 1 1 d . . .
C17 C 0.5560(5) 0.16155(13) 0.4811(4) 0.0685(11) Uani 1 1 d . . .
H17A H 0.4853 0.1746 0.4075 0.103 Uiso 1 1 calc R . .
H17B H 0.6565 0.1768 0.5200 0.103 Uiso 1 1 calc R . .
H17C H 0.5113 0.1647 0.5232 0.103 Uiso 1 1 calc R . .
C18 C 0.3292(7) 0.01242(15) 0.2915(4) 0.1020(17) Uani 1 1 d . . .
H18A H 0.3027 0.0192 0.2177 0.153 Uiso 1 1 calc R . .
H18B H 0.2403 0.0193 0.2939 0.153 Uiso 1 1 calc R . .
H18C H 0.3550 -0.0189 0.3075 0.153 Uiso 1 1 calc R . .
C21 C 0.0235(4) 0.14521(11) 0.0349(3) 0.0429(8) Uani 1 1 d . . .
C22 C -0.0869(4) 0.11775(13) -0.0556(3) 0.0558(9) Uani 1 1 d . . .
C23 C -0.1490(4) 0.13172(15) -0.1651(3) 0.0672(12) Uani 1 1 d . . .
H23 H -0.2220 0.1137 -0.2258 0.081 Uiso 1 1 calc R . .
C24 C -0.1031(5) 0.17202(16) -0.1838(3) 0.0685(12) Uani 1 1 d . . .
H24 H -0.1457 0.1811 -0.2574 0.082 Uiso 1 1 calc R . .
C25 C 0.0040(4) 0.19882(13) -0.0960(3) 0.0587(10) Uani 1 1 d . . .
H25 H 0.0335 0.2260 -0.1105 0.070 Uiso 1 1 calc R . .
C26 C 0.0701(4) 0.18610(12) 0.0153(3) 0.0474(8) Uani 1 1 d . . .
C27 C -0.1339(6) 0.07311(15) -0.0336(4) 0.0882(15) Uani 1 1 d . . .
H27A H -0.2153 0.0596 -0.1041 0.132 Uiso 1 1 calc R . .
H27B H -0.1733 0.0777 0.0116 0.132 Uiso 1 1 calc R . .
H27C H -0.0431 0.0536 0.0058 0.132 Uiso 1 1 calc R . .
C28 C 0.1897(5) 0.21628(13) 0.1106(3) 0.0650(11) Uani 1 1 d . . .
H28A H 0.2024 0.2433 0.0803 0.097 Uiso 1 1 calc R . .
H28B H 0.2899 0.2010 0.1560 0.097 Uiso 1 1 calc R . .
H28C H 0.1532 0.2238 0.1564 0.097 Uiso 1 1 calc R . .
C51 C -0.1199(4) 0.22986(13) 0.1639(3) 0.0530(9) Uani 1 1 d . . .
H51 H -0.2042 0.2143 0.1029 0.064 Uiso 1 1 calc R . .
C52 C -0.1235(4) 0.27614(14) 0.1619(3) 0.0616(10) Uani 1 1 d . . .
H52 H -0.2094 0.2914 0.1012 0.074 Uiso 1 1 calc R . .
C53 C 0.0000 0.29930(19) 0.2500 0.0645(15) Uani 1 2 d S . .
H53 H 0.0000 0.3306 0.2500 0.077 Uiso 1 2 calc SR . .

loop_
_atom_site_aniso_label
_atom_site_aniso_U_11
_atom_site_aniso_U_22
_atom_site_aniso_U_33
_atom_site_aniso_U_23
_atom_site_aniso_U_13
_atom_site_aniso_U_12
Co1 0.0503(4) 0.0578(5) 0.0416(4) 0.000 0.0329(3) 0.000
O1 0.0563(15) 0.0758(17) 0.0437(13) 0.0043(12) 0.0383(12) 0.0065(12)
N1 0.0494(17) 0.0609(18) 0.0402(15) 0.0004(13) 0.0337(14) 0.0018(14)
N2 0.0475(16) 0.0501(16) 0.0353(14) -0.0043(12) 0.0305(13) -0.0073(13)
N5 0.040(2) 0.062(3) 0.040(2) 0.000 0.0267(19) 0.000
C1 0.049(2) 0.0438(18) 0.0409(17) -0.0068(15) 0.0329(17) -0.0062(15)
C11 0.061(2) 0.053(2) 0.0478(19) 0.0018(16) 0.0425(19) 0.0072(18)
C12 0.047(2) 0.059(2) 0.0446(19) 0.0049(17) 0.0303(18) 0.0025(17)
C13 0.057(2) 0.093(3) 0.053(2) 0.016(2) 0.036(2) 0.015(2)
C14 0.083(3) 0.115(4) 0.068(3) 0.029(3) 0.051(3) 0.043(3)
C15 0.131(5) 0.068(3) 0.100(4) 0.022(3) 0.088(4) 0.046(3)
C16 0.101(3) 0.066(3) 0.062(2) -0.004(2) 0.061(3) 0.007(2)
C17 0.066(3) 0.059(3) 0.077(3) -0.008(2) 0.040(2) -0.008(2)
C18 0.167(5) 0.067(3) 0.086(3) -0.020(3) 0.082(4) -0.022(3)
C21 0.0375(17) 0.066(2) 0.0324(16) -0.0011(15) 0.0243(15) -0.0027(15)
C22 0.059(2) 0.077(3) 0.047(2) -0.0160(18) 0.0397(19) -0.0227(19)
C23 0.049(2) 0.113(4) 0.043(2) -0.021(2) 0.0281(19) -0.017(2)
C24 0.052(2) 0.117(4) 0.044(2) 0.017(2) 0.032(2) 0.012(2)
C25 0.057(2) 0.074(3) 0.057(2) 0.017(2) 0.040(2) 0.007(2)
C26 0.0456(19) 0.058(2) 0.050(2) 0.0046(17) 0.0344(18) -0.0006(16)
C27 0.126(4) 0.090(3) 0.082(3) -0.042(3) 0.080(3) -0.061(3)
C28 0.077(3) 0.062(2) 0.077(3) -0.007(2) 0.057(2) -0.018(2)
C51 0.043(2) 0.073(3) 0.046(2) 0.0021(18) 0.0265(17) -0.0054(18)
C52 0.058(2) 0.070(3) 0.060(2) 0.015(2) 0.036(2) 0.012(2)
C53 0.074(4) 0.057(3) 0.080(4) 0.000 0.055(4) 0.000

loop_
_atom_type_symbol
_atom_type_description
_atom_type_scat_dispersion_real
_atom_type_scat_dispersion_imag
_atom_type_scat_source
C C 0.0033 0.0016 'International Tables Vol C Tables 4.2.6.8 and 6.1.1.4'
H H 0.0000 0.0000 'International Tables Vol C Tables 4.2.6.8 and 6.1.1.4'
Co Co 0.3494 0.9721 'International Tables Vol C Tables 4.2.6.8 and 6.1.1.4'
N N 0.0061 0.0033 'International Tables Vol C Tables 4.2.6.8 and 6.1.1.4'
O O 0.0106 0.0060 'International Tables Vol C Tables 4.2.6.8 and 6.1.1.4'

loop_
_geom_angle_atom_site_label_1
_geom_angle_atom_site_label_2
_geom_angle_atom_site_label_3
_geom_angle
_geom_angle_site_symmetry_1
_geom_angle_site_symmetry_3
_geom_angle_publ_flag
O1 Co1 O1 139.59(15) 2 . ?
O1 Co1 N5 110.20(8) 2 . ?
O1 Co1 N5 110.20(8) . . ?
O1 Co1 N2 80.38(9) 2 2 ?
O1 Co1 N2 97.21(9) . 2 ?
N5 Co1 N2 93.45(7) . 2 ?
O1 Co1 N2 97.21(9) 2 . ?
O1 Co1 N2 80.38(9) . . ?
N5 Co1 N2 93.45(7) . . ?
N2 Co1 N2 173.09(14) 2 . ?
N1 O1 Co1 112.32(17) . . ?
C1 N1 O1 118.0(3) . . ?
C1 N1 C11 125.4(3) . . ?
O1 N1 C11 116.4(2) . . ?
C1 N2 C21 117.4(2) . . ?
C1 N2 Co1 108.47(19) . . ?
C21 N2 Co1 133.9(2) . . ?
C51 N5 C51 117.0(4) 2 . ?
C51 N5 Co1 121.5(2) 2 . ?
C51 N5 Co1 121.5(2) . . ?
N2 C1 N1 120.8(3) . . ?
N2 C1 H1 119.6 . . ?
N1 C1 H1 119.6 . . ?
C12 C11 C16 121.6(3) . . ?
C12 C11 N1 119.2(3) . . ?
C16 C11 N1 119.2(3) . . ?
C13 C12 C11 118.5(4) . . ?
C13 C12 C17 120.9(4) . . ?
C11 C12 C17 120.5(3) . . ?
C14 C13 C12 121.3(4) . . ?
C14 C13 H13 119.3 . . ?
C12 C13 H13 119.3 . . ?
C15 C14 C13 119.8(4) . . ?
C15 C14 H14 120.1 . . ?
C13 C14 H14 120.1 . . ?
C14 C15 C16 122.5(4) . . ?
C14 C15 H15 118.7 . . ?
C16 C15 H15 118.7 . . ?
C15 C16 C11 116.2(4) . . ?
C15 C16 C18 123.6(4) . . ?
C11 C16 C18 120.2(4) . . ?
C12 C17 H17A 109.5 . . ?
C12 C17 H17B 109.5 . . ?
H17A C17 H17B 109.5 . . ?
C12 C17 H17C 109.5 . . ?
H17A C17 H17C 109.5 . . ?
H17B C17 H17C 109.5 . . ?
C16 C18 H18A 109.5 . . ?
C16 C18 H18B 109.5 . . ?
H18A C18 H18B 109.5 . . ?
C16 C18 H18C 109.5 . . ?
H18A C18 H18C 109.5 . . ?
H18B C18 H18C 109.5 . . ?
C26 C21 C22 120.4(3) . . ?
C26 C21 N2 120.1(3) . . ?
C22 C21 N2 119.5(3) . . ?
C23 C22 C21 119.1(3) . . ?
C23 C22 C27 120.8(3) . . ?
C21 C22 C27 120.1(3) . . ?
C24 C23 C22 120.3(4) . . ?
C24 C23 H23 119.9 . . ?
C22 C23 H23 119.9 . . ?
C25 C24 C23 120.8(4) . . ?
C25 C24 H24 119.6 . . ?
C23 C24 H24 119.6 . . ?
C24 C25 C26 121.0(4) . . ?
C24 C25 H25 119.5 . . ?
C26 C25 H25 119.5 . . ?
C21 C26 C25 118.4(3) . . ?
C21 C26 C28 121.9(3) . . ?
C25 C26 C28 119.7(3) . . ?
C22 C27 H27A 109.5 . . ?
C22 C27 H27B 109.5 . . ?
H27A C27 H27B 109.5 . . ?
C22 C27 H27C 109.5 . . ?
H27A C27 H27C 109.5 . . ?
H27B C27 H27C 109.5 . . ?
C26 C28 H28A 109.5 . . ?
C26 C28 H28B 109.5 . . ?
H28A C28 H28B 109.5 . . ?
C26 C28 H28C 109.5 . . ?
H28A C28 H28C 109.5 . . ?
H28B C28 H28C 109.5 . . ?
N5 C51 C52 122.7(4) . . ?
N5 C51 H51 118.6 . . ?
C52 C51 H51 118.6 . . ?
C53 C52 C51 119.2(4) . . ?
C53 C52 H52 120.4 . . ?
C51 C52 H52 120.4 . . ?
C52 C53 C52 119.2(5) . 2 ?
C52 C53 H53 120.4 . . ?
C52 C53 H53 120.4 2 . ?

loop_
_geom_bond_atom_site_label_1
_geom_bond_atom_site_label_2
_geom_bond_distance
_geom_bond_site_symmetry_2
_geom_bond_publ_flag
Co1 O1 1.954(2) 2 ?
Co1 O1 1.954(2) . ?
Co1 N5 2.090(4) . ?
Co1 N2 2.126(2) 2 ?
Co1 N2 2.126(2) . ?
O1 N1 1.383(3) . ?
N1 C1 1.321(4) . ?
N1 C11 1.425(4) . ?
N2 C1 1.296(4) . ?
N2 C21 1.426(4) . ?
N5 C51 1.340(4) 2 ?
N5 C51 1.340(4) . ?
C1 H1 0.9300 . ?
C11 C12 1.396(5) . ?
C11 C16 1.403(5) . ?
C12 C13 1.376(5) . ?
C12 C17 1.490(5) . ?
C13 C14 1.363(6) . ?
C13 H13 0.9300 . ?
C14 C15 1.358(7) . ?
C14 H14 0.9300 . ?
C15 C16 1.400(6) . ?
C15 H15 0.9300 . ?
C16 C18 1.503(6) . ?
C17 H17A 0.9600 . ?
C17 H17B 0.9600 . ?
C17 H17C 0.9600 . ?
C18 H18A 0.9600 . ?
C18 H18B 0.9600 . ?
C18 H18C 0.9600 . ?
C21 C26 1.395(4) . ?
C21 C22 1.399(5) . ?
C22 C23 1.390(5) . ?
C22 C27 1.509(5) . ?
C23 C24 1.371(5) . ?
C23 H23 0.9300 . ?
C24 C25 1.361(5) . ?
C24 H24 0.9300 . ?
C25 C26 1.396(5) . ?
C25 H25 0.9300 . ?
C26 C28 1.506(5) . ?
C27 H27A 0.9600 . ?
C27 H27B 0.9600 . ?
C27 H27C 0.9600 . ?
C28 H28A 0.9600 . ?
C28 H28B 0.9600 . ?
C28 H28C 0.9600 . ?
C51 C52 1.375(5) . ?
C51 H51 0.9300 . ?
C52 C53 1.360(5) . ?
C52 H52 0.9300 . ?
C53 C52 1.360(5) 2 ?
C53 H53 0.9300 . ?

loop_
_geom_torsion_atom_site_label_1
_geom_torsion_atom_site_label_2
_geom_torsion_atom_site_label_3
_geom_torsion_atom_site_label_4
_geom_torsion
_geom_torsion_site_symmetry_1
_geom_torsion_site_symmetry_2
_geom_torsion_site_symmetry_3
_geom_torsion_site_symmetry_4
_geom_torsion_publ_flag
O1 Co1 O1 N1 88.94(19) 2 . . . ?
N5 Co1 O1 N1 -91.06(19) . . . . ?
N2 Co1 O1 N1 172.6(2) 2 . . . ?
N2 Co1 O1 N1 -0.90(19) . . . . ?
Co1 O1 N1 C1 0.7(3) . . . . ?
Co1 O1 N1 C11 -175.0(2) . . . . ?
O1 Co1 N2 C1 -138.2(2) 2 . . . ?
O1 Co1 N2 C1 1.0(2) . . . . ?
N5 Co1 N2 C1 110.9(2) . . . . ?
O1 Co1 N2 C21 47.7(3) 2 . . . ?
O1 Co1 N2 C21 -173.1(3) . . . . ?
N5 Co1 N2 C21 -63.2(3) . . . . ?
O1 Co1 N5 C51 162.84(17) 2 . . 2 ?
O1 Co1 N5 C51 -17.16(17) . . . 2 ?
N2 Co1 N5 C51 81.83(17) 2 . . 2 ?
N2 Co1 N5 C51 -98.17(17) . . . 2 ?
O1 Co1 N5 C51 -17.16(17) 2 . . . ?
O1 Co1 N5 C51 162.84(17) . . . . ?
N2 Co1 N5 C51 -98.17(17) 2 . . . ?
N2 Co1 N5 C51 81.83(17) . . . . ?
C21 N2 C1 N1 174.2(3) . . . . ?
Co1 N2 C1 N1 -1.0(4) . . . . ?
O1 N1 C1 N2 0.3(5) . . . . ?
C11 N1 C1 N2 175.6(3) . . . . ?
C1 N1 C11 C12 105.9(4) . . . . ?
O1 N1 C11 C12 -78.8(4) . . . . ?
C1 N1 C11 C16 -75.1(4) . . . . ?
O1 N1 C11 C16 100.3(3) . . . . ?
C16 C11 C12 C13 1.9(5) . . . . ?
N1 C11 C12 C13 -179.0(3) . . . . ?
C16 C11 C12 C17 -178.3(3) . . . . ?
N1 C11 C12 C17 0.8(4) . . . . ?
C11 C12 C13 C14 -1.4(5) . . . . ?
C17 C12 C13 C14 178.8(4) . . . . ?
C12 C13 C14 C15 0.4(6) . . . . ?
C13 C14 C15 C16 0.0(7) . . . . ?
C14 C15 C16 C11 0.5(6) . . . . ?
C14 C15 C16 C18 -179.8(4) . . . . ?
C12 C11 C16 C15 -1.5(5) . . . . ?
N1 C11 C16 C15 179.5(3) . . . . ?
C12 C11 C16 C18 178.8(3) . . . . ?
N1 C11 C16 C18 -0.2(5) . . . . ?
C1 N2 C21 C26 -77.0(4) . . . . ?
Co1 N2 C21 C26 96.7(3) . . . . ?
C1 N2 C21 C22 104.6(4) . . . . ?
Co1 N2 C21 C22 -81.7(4) . . . . ?
C26 C21 C22 C23 0.2(5) . . . . ?
N2 C21 C22 C23 178.6(3) . . . . ?
C26 C21 C22 C27 178.7(3) . . . . ?
N2 C21 C22 C27 -2.9(5) . . . . ?
C21 C22 C23 C24 -0.4(6) . . . . ?
C27 C22 C23 C24 -178.9(4) . . . . ?
C22 C23 C24 C25 0.3(6) . . . . ?
C23 C24 C25 C26 0.0(6) . . . . ?
C22 C21 C26 C25 0.1(5) . . . . ?
N2 C21 C26 C25 -178.3(3) . . . . ?
C22 C21 C26 C28 -179.4(3) . . . . ?
N2 C21 C26 C28 2.2(5) . . . . ?
C24 C25 C26 C21 -0.2(5) . . . . ?
C24 C25 C26 C28 179.3(3) . . . . ?
C51 N5 C51 C52 -0.4(2) 2 . . . ?
Co1 N5 C51 C52 179.6(2) . . . . ?
N5 C51 C52 C53 0.8(5) . . . . ?
C51 C52 C53 C52 -0.4(2) . . . 2 ?
